data_7036342
loop_
_publ_author_name
'Reddy, Eda Rami'
'Trivedi, Rajiv'
'Sarma, Akella Venkata Subrahmanya'
'Sridhar, Balasubramanian'
'Anantaraju, Hasitha Shilpa'
'Sriram, Dharmarajan'
'Yogeeswari, Perumal'
'Nagesh, Narayana'

_publ_section_title
;
 Sugar-boronate ester scaffold tethered pyridyl-imine palladium(ii)
 complexes: synthesis and their in vitro anticancer evaluation.
;
_journal_issue 40
_journal_name_full 'Dalton transactions (Cambridge, England : 2003)'
_journal_page_first 17600
_journal_page_last 17616
_journal_paper_doi 10.1039/c5dt03266k
_journal_volume 44
_journal_year 2015
_chemical_absolute_configuration rm
_chemical_formula_moiety 'C14 H18 B N O5'
_chemical_formula_sum 'C14 H18 B N O5'
_chemical_formula_weight 291.10
_chemical_name_systematic
; 
 ? 
;
_space_group_IT_number 19
_symmetry_cell_setting orthorhombic
_symmetry_space_group_name_Hall 'P 2ac 2ab'
_symmetry_space_group_name_H-M 'P 21 21 21'
_atom_sites_solution_hydrogens geom
_atom_sites_solution_primary direct
_atom_sites_solution_secondary difmap
_audit_creation_method SHELXL-97
_audit_update_record
;
2014-10-31 deposited with the CCDC.
2015-09-01 downloaded from the CCDC.
;
_cell_angle_alpha 90.00
_cell_angle_beta 90.00
_cell_angle_gamma 90.00
_cell_formula_units_Z 4
_cell_length_a 5.3490(6)
_cell_length_b 14.2059(17)
_cell_length_c 19.214(2)
_cell_measurement_reflns_used 6404
_cell_measurement_temperature 294(2)
_cell_measurement_theta_max 24.11
_cell_measurement_theta_min 2.56
_cell_volume 1460.0(3)
_computing_cell_refinement 'SAINT (Bruker, 2001)'
_computing_data_collection 'SMART (Bruker, 2001)'
_computing_data_reduction SAINT
_computing_molecular_graphics 'SHELXTL/PC (Sheldrick, 1990)'
_computing_publication_material SHELXL97
_computing_structure_refinement 'SHELXL-97 (Sheldrick, 2008)'
_computing_structure_solution 'SHELXS-97 (Sheldrick, 2008)'
_diffrn_ambient_temperature 294(2)
_diffrn_measured_fraction_theta_full 1.000
_diffrn_measured_fraction_theta_max 1.000
_diffrn_measurement_device 'Bruker SMART APEX CCD area-detector'
_diffrn_measurement_device_type 'Bruker SMART APEX CCD area-detector'
_diffrn_measurement_method '\w scan'
_diffrn_radiation_monochromator graphite
_diffrn_radiation_source 'fine-focus sealed tube'
_diffrn_radiation_type MoK\a
_diffrn_radiation_wavelength 0.71073
_diffrn_reflns_av_R_equivalents 0.0233
_diffrn_reflns_av_sigmaI/netI 0.0155
_diffrn_reflns_limit_h_max 6
_diffrn_reflns_limit_h_min -6
_diffrn_reflns_limit_k_max 17
_diffrn_reflns_limit_k_min -17
_diffrn_reflns_limit_l_max 23
_diffrn_reflns_limit_l_min -23
_diffrn_reflns_number 15547
_diffrn_reflns_theta_full 26.25
_diffrn_reflns_theta_max 26.25
_diffrn_reflns_theta_min 1.78
_diffrn_standards_number 0
_exptl_absorpt_coefficient_mu 0.099
_exptl_absorpt_correction_type none
_exptl_crystal_colour colorless
_exptl_crystal_density_diffrn 1.324
_exptl_crystal_density_method 'not measured'
_exptl_crystal_description block
_exptl_crystal_F_000 616
_exptl_crystal_size_max 0.21
_exptl_crystal_size_mid 0.18
_exptl_crystal_size_min 0.12
_refine_diff_density_max 0.139
_refine_diff_density_min -0.129
_refine_diff_density_rms 0.028
_refine_ls_abs_structure_details 'Flack H D (1983), Acta Cryst. A39, 876-881'
_refine_ls_abs_structure_Flack 0.4(12)
_refine_ls_extinction_method none
_refine_ls_goodness_of_fit_ref 1.093
_refine_ls_hydrogen_treatment mixed
_refine_ls_matrix_type full
_refine_ls_number_parameters 200
_refine_ls_number_reflns 2958
_refine_ls_number_restraints 0
_refine_ls_restrained_S_all 1.093
_refine_ls_R_factor_all 0.0424
_refine_ls_R_factor_gt 0.0400
_refine_ls_shift/su_max 0.000
_refine_ls_shift/su_mean 0.000
_refine_ls_structure_factor_coef Fsqd
_refine_ls_weighting_details 'calc w=1/[\s^2^(Fo^2^)+(0.0352P)^2^+0.3277P] where P=(Fo^2^+2Fc^2^)/3'
_refine_ls_weighting_scheme calc
_refine_ls_wR_factor_gt 0.0901
_refine_ls_wR_factor_ref 0.0915
_reflns_number_gt 2800
_reflns_number_total 2958
_reflns_threshold_expression I>2\s(I)
_cod_data_source_file c5dt03266k2.cif
_cod_data_source_block ax74m
_cod_depositor_comments 'Adding full bibliography for 7036341--7036342.cif.'
_cod_database_code 7036342

loop_
_symmetry_equiv_pos_as_xyz
'x, y, z'
'-x+1/2, -y, z+1/2'
'-x, y+1/2, -z+1/2'
'x+1/2, -y+1/2, -z'

loop_
_atom_site_label
_atom_site_type_symbol
_atom_site_fract_x
_atom_site_fract_y
_atom_site_fract_z
_atom_site_U_iso_or_equiv
_atom_site_adp_type
_atom_site_occupancy
_atom_site_symmetry_multiplicity
_atom_site_calc_flag
_atom_site_refinement_flags
B1 B 0.9204(5) 0.34504(16) 0.74640(10) 0.0497(5) Uani 1 1 d .
C1 C 0.9214(3) 0.43900(13) 0.92764(9) 0.0458(4) Uani 1 1 d .
H1 H 0.7437 0.4233 0.9320 0.055 Uiso 1 1 calc R
C2 C 1.0818(4) 0.34990(13) 0.92376(9) 0.0468(4) Uani 1 1 d .
H2 H 0.9875 0.2924 0.9341 0.056 Uiso 1 1 calc R
C3 C 1.1820(4) 0.35243(14) 0.85007(9) 0.0507(5) Uani 1 1 d .
H3 H 1.3476 0.3233 0.8466 0.061 Uiso 1 1 calc R
C4 C 1.1909(4) 0.45610(14) 0.83549(10) 0.0524(5) Uani 1 1 d .
H4 H 1.3375 0.4841 0.8580 0.063 Uiso 1 1 calc R
C5 C 1.1910(5) 0.47934(17) 0.75902(10) 0.0642(6) Uani 1 1 d .
H5A H 1.1619 0.5463 0.7531 0.077 Uiso 1 1 calc R
H5B H 1.3540 0.4649 0.7396 0.077 Uiso 1 1 calc R
C6 C 1.1820(4) 0.42872(16) 1.02358(9) 0.0542(5) Uani 1 1 d .
C7 C 1.3906(5) 0.4887(2) 1.05072(15) 0.0956(10) Uani 1 1 d .
H7A H 1.3265 0.5314 1.0851 0.143 Uiso 1 1 calc R
H7B H 1.4628 0.5238 1.0131 0.143 Uiso 1 1 calc R
H7C H 1.5161 0.4493 1.0714 0.143 Uiso 1 1 calc R
C8 C 1.0481(6) 0.3733(2) 1.07922(11) 0.0911(9) Uani 1 1 d .
H8A H 0.9208 0.3351 1.0582 0.137 Uiso 1 1 calc R
H8B H 0.9726 0.4159 1.1118 0.137 Uiso 1 1 calc R
H8C H 1.1655 0.3337 1.1031 0.137 Uiso 1 1 calc R
C9 C 0.7137(4) 0.29270(13) 0.70434(9) 0.0459(4) Uani 1 1 d .
C10 C 0.6529(4) 0.31921(13) 0.63676(9) 0.0476(4) Uani 1 1 d .
H10 H 0.7369 0.3697 0.6166 0.057 Uiso 1 1 calc R
C11 C 0.4712(4) 0.27289(12) 0.59840(9) 0.0448(4) Uani 1 1 d .
C12 C 0.3437(4) 0.19907(14) 0.62930(10) 0.0527(5) Uani 1 1 d .
H12 H 0.2202 0.1674 0.6045 0.063 Uiso 1 1 calc R
C13 C 0.3983(4) 0.17229(14) 0.69631(11) 0.0589(5) Uani 1 1 d .
H13 H 0.3101 0.1231 0.7168 0.071 Uiso 1 1 calc R
C14 C 0.5825(4) 0.21763(13) 0.73342(9) 0.0527(5) Uani 1 1 d .
H14 H 0.6198 0.1980 0.7784 0.063 Uiso 1 1 calc R
N1 N 0.4284(4) 0.29562(14) 0.52864(9) 0.0578(5) Uani 1 1 d .
H1N H 0.279(4) 0.2740(15) 0.5142(11) 0.061(7) Uiso 1 1 d .
H2N H 0.471(4) 0.3531(16) 0.5186(10) 0.064(7) Uiso 1 1 d .
O1 O 1.0086(3) 0.48678(9) 0.98758(6) 0.0517(3) Uani 1 1 d .
O2 O 1.2787(2) 0.36672(10) 0.97172(6) 0.0554(4) Uani 1 1 d .
O3 O 1.0024(3) 0.30601(9) 0.80717(6) 0.0553(3) Uani 1 1 d .
O4 O 0.9667(3) 0.49093(9) 0.86720(6) 0.0563(4) Uani 1 1 d .
O5 O 1.0044(3) 0.42819(10) 0.72185(6) 0.0640(4) Uani 1 1 d .

loop_
_atom_site_aniso_label
_atom_site_aniso_U_11
_atom_site_aniso_U_22
_atom_site_aniso_U_33
_atom_site_aniso_U_23
_atom_site_aniso_U_13
_atom_site_aniso_U_12
B1 0.0626(14) 0.0517(12) 0.0348(9) -0.0053(9) 0.0035(10) 0.0039(10)
C1 0.0438(9) 0.0536(10) 0.0400(9) -0.0065(8) -0.0051(8) -0.0007(8)
C2 0.0551(11) 0.0457(9) 0.0395(9) -0.0015(7) -0.0090(8) -0.0005(8)
C3 0.0550(11) 0.0562(11) 0.0410(9) -0.0075(8) -0.0047(8) 0.0082(9)
C4 0.0567(12) 0.0576(11) 0.0430(10) -0.0040(8) -0.0050(9) -0.0096(9)
C5 0.0757(15) 0.0720(14) 0.0448(10) 0.0050(10) -0.0024(10) -0.0216(12)
C6 0.0495(11) 0.0739(13) 0.0391(9) -0.0102(9) -0.0057(9) 0.0104(10)
C7 0.0597(14) 0.130(2) 0.0971(19) -0.0616(19) -0.0281(14) 0.0176(16)
C8 0.113(2) 0.111(2) 0.0492(12) 0.0164(13) 0.0124(14) 0.027(2)
C9 0.0569(11) 0.0445(9) 0.0362(8) -0.0051(7) 0.0038(8) 0.0036(8)
C10 0.0557(11) 0.0472(10) 0.0399(9) 0.0014(8) 0.0040(8) -0.0055(9)
C11 0.0484(10) 0.0477(9) 0.0383(8) -0.0024(7) 0.0022(8) 0.0042(8)
C12 0.0540(11) 0.0528(11) 0.0513(11) -0.0041(9) -0.0033(9) -0.0054(10)
C13 0.0731(14) 0.0507(11) 0.0529(11) 0.0088(9) 0.0066(11) -0.0093(10)
C14 0.0735(13) 0.0483(10) 0.0364(9) 0.0021(8) 0.0008(9) 0.0015(10)
N1 0.0653(12) 0.0648(12) 0.0433(8) 0.0045(8) -0.0103(8) -0.0103(10)
O1 0.0539(7) 0.0588(8) 0.0423(6) -0.0111(6) -0.0064(6) 0.0056(6)
O2 0.0530(8) 0.0708(9) 0.0423(7) -0.0109(6) -0.0094(6) 0.0145(7)
O3 0.0778(9) 0.0466(7) 0.0415(6) -0.0058(5) -0.0117(7) -0.0008(7)
O4 0.0751(10) 0.0508(7) 0.0430(6) 0.0003(5) -0.0041(7) 0.0122(7)
O5 0.0823(10) 0.0705(9) 0.0392(6) 0.0057(6) -0.0083(7) -0.0229(8)

loop_
_atom_type_symbol
_atom_type_description
_atom_type_scat_dispersion_real
_atom_type_scat_dispersion_imag
_atom_type_scat_source
C C 0.0033 0.0016 'International Tables Vol C Tables 4.2.6.8 and 6.1.1.4'
H H 0.0000 0.0000 'International Tables Vol C Tables 4.2.6.8 and 6.1.1.4'
B B 0.0013 0.0007 'International Tables Vol C Tables 4.2.6.8 and 6.1.1.4'
N N 0.0061 0.0033 'International Tables Vol C Tables 4.2.6.8 and 6.1.1.4'
O O 0.0106 0.0060 'International Tables Vol C Tables 4.2.6.8 and 6.1.1.4'

loop_
_geom_angle_atom_site_label_1
_geom_angle_atom_site_label_2
_geom_angle_atom_site_label_3
_geom_angle
O5 B1 O3 123.2(2)
O5 B1 C9 118.21(18)
O3 B1 C9 118.53(18)
O4 C1 O1 111.46(14)
O4 C1 C2 107.39(14)
O1 C1 C2 104.56(14)
O4 C1 H1 111.1
O1 C1 H1 111.1
C2 C1 H1 111.1
O2 C2 C3 109.87(16)
O2 C2 C1 104.18(14)
C3 C2 C1 102.97(15)
O2 C2 H2 113.0
C3 C2 H2 113.0
C1 C2 H2 113.0
O3 C3 C4 111.54(15)
O3 C3 C2 106.89(16)
C4 C3 C2 102.07(15)
O3 C3 H3 111.9
C4 C3 H3 111.9
C2 C3 H3 111.9
O4 C4 C3 103.48(16)
O4 C4 C5 109.85(18)
C3 C4 C5 113.42(16)
O4 C4 H4 110.0
C3 C4 H4 110.0
C5 C4 H4 110.0
O5 C5 C4 112.12(17)
O5 C5 H5A 109.2
C4 C5 H5A 109.2
O5 C5 H5B 109.2
C4 C5 H5B 109.2
H5A C5 H5B 107.9
O1 C6 O2 104.77(13)
O1 C6 C7 109.00(19)
O2 C6 C7 108.93(17)
O1 C6 C8 109.74(18)
O2 C6 C8 110.18(19)
C7 C6 C8 113.8(2)
C6 C7 H7A 109.5
C6 C7 H7B 109.5
H7A C7 H7B 109.5
C6 C7 H7C 109.5
H7A C7 H7C 109.5
H7B C7 H7C 109.5
C6 C8 H8A 109.5
C6 C8 H8B 109.5
H8A C8 H8B 109.5
C6 C8 H8C 109.5
H8A C8 H8C 109.5
H8B C8 H8C 109.5
C10 C9 C14 117.63(18)
C10 C9 B1 121.40(17)
C14 C9 B1 120.97(17)
C11 C10 C9 122.14(18)
C11 C10 H10 118.9
C9 C10 H10 118.9
C12 C11 C10 118.49(17)
C12 C11 N1 120.36(18)
C10 C11 N1 121.02(18)
C13 C12 C11 120.45(19)
C13 C12 H12 119.8
C11 C12 H12 119.8
C12 C13 C14 120.54(19)
C12 C13 H13 119.7
C14 C13 H13 119.7
C13 C14 C9 120.73(17)
C13 C14 H14 119.6
C9 C14 H14 119.6
C11 N1 H1N 111.2(15)
C11 N1 H2N 112.7(14)
H1N N1 H2N 119(2)
C1 O1 C6 109.44(13)
C2 O2 C6 106.74(14)
B1 O3 C3 121.49(16)
C1 O4 C4 108.44(14)
B1 O5 C5 120.26(16)

loop_
_geom_bond_atom_site_label_1
_geom_bond_atom_site_label_2
_geom_bond_distance
B1 O5 1.349(3)
B1 O3 1.365(2)
B1 C9 1.558(3)
C1 O4 1.397(2)
C1 O1 1.416(2)
C1 C2 1.531(3)
C1 H1 0.9800
C2 O2 1.420(2)
C2 C3 1.514(3)
C2 H2 0.9800
C3 O3 1.427(2)
C3 C4 1.500(3)
C3 H3 0.9800
C4 O4 1.433(3)
C4 C5 1.506(3)
C4 H4 0.9800
C5 O5 1.426(3)
C5 H5A 0.9700
C5 H5B 0.9700
C6 O1 1.421(2)
C6 O2 1.427(2)
C6 C7 1.497(3)
C6 C8 1.509(3)
C7 H7A 0.9600
C7 H7B 0.9600
C7 H7C 0.9600
C8 H8A 0.9600
C8 H8B 0.9600
C8 H8C 0.9600
C9 C10 1.391(3)
C9 C14 1.394(3)
C10 C11 1.386(3)
C10 H10 0.9300
C11 C12 1.385(3)
C11 N1 1.398(2)
C12 C13 1.374(3)
C12 H12 0.9300
C13 C14 1.376(3)
C13 H13 0.9300
C14 H14 0.9300
N1 H1N 0.90(2)
N1 H2N 0.87(2)

loop_
_geom_hbond_atom_site_label_D
_geom_hbond_atom_site_label_H
_geom_hbond_atom_site_label_A
_geom_hbond_distance_DH
_geom_hbond_distance_HA
_geom_hbond_distance_DA
_geom_hbond_angle_DHA
_geom_hbond_site_symmetry_A
N1 H2N O1 0.87(2) 2.35(2) 3.208(2) 167(2) 2_664
N1 H1N N1 0.90(2) 2.27(2) 3.169(2) 172.8(19) 4_456

loop_
_geom_torsion_atom_site_label_1
_geom_torsion_atom_site_label_2
_geom_torsion_atom_site_label_3
_geom_torsion_atom_site_label_4
_geom_torsion
O4 C1 C2 O2 105.59(16)
O1 C1 C2 O2 -12.93(19)
O4 C1 C2 C3 -9.12(19)
O1 C1 C2 C3 -127.64(15)
O2 C2 C3 O3 161.45(14)
C1 C2 C3 O3 -88.03(17)
O2 C2 C3 C4 -81.34(18)
C1 C2 C3 C4 29.19(19)
O3 C3 C4 O4 74.37(17)
C2 C3 C4 O4 -39.45(18)
O3 C3 C4 C5 -44.6(2)
C2 C3 C4 C5 -158.42(18)
O4 C4 C5 O5 -68.1(2)
C3 C4 C5 O5 47.1(3)
O5 B1 C9 C10 13.3(3)
O3 B1 C9 C10 -168.60(18)
O5 B1 C9 C14 -166.51(18)
O3 B1 C9 C14 11.6(3)
C14 C9 C10 C11 -0.8(3)
B1 C9 C10 C11 179.41(18)
C9 C10 C11 C12 1.3(3)
C9 C10 C11 N1 -174.48(19)
C10 C11 C12 C13 -0.5(3)
N1 C11 C12 C13 175.3(2)
C11 C12 C13 C14 -0.8(3)
C12 C13 C14 C9 1.3(3)
C10 C9 C14 C13 -0.5(3)
B1 C9 C14 C13 179.31(18)
O4 C1 O1 C6 -122.85(16)
C2 C1 O1 C6 -7.14(19)
O2 C6 O1 C1 24.6(2)
C7 C6 O1 C1 141.03(18)
C8 C6 O1 C1 -93.7(2)
C3 C2 O2 C6 137.94(16)
C1 C2 O2 C6 28.22(19)
O1 C6 O2 C2 -33.1(2)
C7 C6 O2 C2 -149.6(2)
C8 C6 O2 C2 84.9(2)
O5 B1 O3 C3 1.2(3)
C9 B1 O3 C3 -176.80(16)
C4 C3 O3 B1 21.0(2)
C2 C3 O3 B1 131.81(18)
O1 C1 O4 C4 97.81(16)
C2 C1 O4 C4 -16.16(18)
C3 C4 O4 C1 35.29(17)
C5 C4 O4 C1 156.69(15)
O3 B1 O5 C5 1.1(3)
C9 B1 O5 C5 179.15(18)
C4 C5 O5 B1 -25.3(3)
